data_4030400
loop_
_publ_author_name
'Nocket, Anthony J.'
'Feng, Yiqing'
'Weinreb, Steven M.'

_publ_section_title
;
 Construction of the Myrioneuron Alkaloids: A Total Synthesis of
 (+-)-Myrioneurinol.
;
_journal_issue 2
_journal_name_full 'The Journal of organic chemistry'
_journal_page_first 1116
_journal_paper_doi 10.1021/jo5026404
_journal_volume 80
_journal_year 2014
_chemical_formula_moiety 'C24 H32 N2 O6'
_chemical_formula_sum 'C24 H32 N2 O6'
_chemical_formula_weight 444.52
_chemical_name_systematic
; 
 ? 
;
_space_group_IT_number 1
_symmetry_cell_setting triclinic
_symmetry_space_group_name_Hall 'P 1'
_symmetry_space_group_name_H-M 'P 1'
_atom_sites_solution_hydrogens geom
_atom_sites_solution_primary direct
_atom_sites_solution_secondary difmap
_audit_creation_method SHELXL-97
_cell_angle_alpha 75.788(3)
_cell_angle_beta 83.489(3)
_cell_angle_gamma 89.109(4)
_cell_formula_units_Z 1
_cell_length_a 7.2974(14)
_cell_length_b 8.3147(15)
_cell_length_c 9.9690(19)
_cell_measurement_reflns_used 984
_cell_measurement_temperature 298(2)
_cell_measurement_theta_max 27.199
_cell_measurement_theta_min 2.527
_cell_volume 582.53(19)
_computing_cell_refinement 'Bruker SMART'
_computing_data_collection 'Bruker SMART'
_computing_data_reduction 'Bruker SAINT'
_computing_molecular_graphics 'Bruker SHELXTL'
_computing_publication_material 'Bruker SHELXTL'
_computing_structure_refinement 'SHELXL-97 (Sheldrick, 1997)'
_computing_structure_solution 'SHELXS-97 (Sheldrick, 1990)'
_diffrn_ambient_temperature 298(2)
_diffrn_measured_fraction_theta_full 0.972
_diffrn_measured_fraction_theta_max 0.972
_diffrn_measurement_device_type 'CCD area detector'
_diffrn_measurement_method 'phi and omega scans'
_diffrn_radiation_monochromator graphite
_diffrn_radiation_source 'fine-focus sealed tube'
_diffrn_radiation_type MoK\a
_diffrn_radiation_wavelength 0.71073
_diffrn_reflns_av_R_equivalents 0.0204
_diffrn_reflns_av_sigmaI/netI 0.0787
_diffrn_reflns_limit_h_max 9
_diffrn_reflns_limit_h_min -9
_diffrn_reflns_limit_k_max 11
_diffrn_reflns_limit_k_min -10
_diffrn_reflns_limit_l_max 13
_diffrn_reflns_limit_l_min -13
_diffrn_reflns_number 5565
_diffrn_reflns_theta_full 28.25
_diffrn_reflns_theta_max 28.25
_diffrn_reflns_theta_min 2.12
_exptl_absorpt_coefficient_mu 0.091
_exptl_absorpt_correction_T_max 0.9955
_exptl_absorpt_correction_T_min 0.9901
_exptl_absorpt_correction_type multi-scan
_exptl_absorpt_process_details SADABS
_exptl_crystal_colour colorless
_exptl_crystal_density_diffrn 1.267
_exptl_crystal_density_method 'not measured'
_exptl_crystal_description block
_exptl_crystal_F_000 238
_exptl_crystal_size_max 0.11
_exptl_crystal_size_mid 0.06
_exptl_crystal_size_min 0.05
_refine_diff_density_max 0.234
_refine_diff_density_min -0.170
_refine_diff_density_rms 0.038
_refine_ls_abs_structure_details 'Flack H D (1983), Acta Cryst. A39, 876-881'
_refine_ls_abs_structure_Flack -1(2)
_refine_ls_extinction_method none
_refine_ls_goodness_of_fit_ref 1.132
_refine_ls_hydrogen_treatment noref
_refine_ls_matrix_type full
_refine_ls_number_parameters 292
_refine_ls_number_reflns 4515
_refine_ls_number_restraints 3
_refine_ls_restrained_S_all 1.132
_refine_ls_R_factor_all 0.1320
_refine_ls_R_factor_gt 0.0816
_refine_ls_shift/su_max 0.003
_refine_ls_shift/su_mean 0.000
_refine_ls_structure_factor_coef Fsqd
_refine_ls_weighting_details 'calc w=1/[\s^2^(Fo^2^)+(0.0770P)^2^+0.0000P] where P=(Fo^2^+2Fc^2^)/3'
_refine_ls_weighting_scheme calc
_refine_ls_wR_factor_gt 0.1779
_refine_ls_wR_factor_ref 0.1987
_reflns_number_gt 2602
_reflns_number_total 4515
_reflns_threshold_expression >2sigma(I)
_cod_data_source_file jo5026404_si_004.cif
_cod_data_source_block ajn7s
_cod_depositor_comments
;
The following automatic conversions were performed:

'_symmetry_cell_setting' value 'Triclinic' changed to 'triclinic'
according to
/home/saulius/struct/COD-crude-data--automatic-downloads/rss-feeds/ACS/lib/dictionaries/cif_core.dic
dictionary named 'cif_core.dic' version 2.4.2 from 2011-04-26.

Automatic conversion script
Id: cif_fix_values 2935 2014-11-11 08:27:57Z andrius 

 Adding full bibliography for 4030400--4030403.cif.
;
_cod_original_sg_symbol_H-M P1
_cod_database_code 4030400

loop_
_symmetry_equiv_pos_as_xyz
'x, y, z'

loop_
_atom_site_label
_atom_site_type_symbol
_atom_site_fract_x
_atom_site_fract_y
_atom_site_fract_z
_atom_site_U_iso_or_equiv
_atom_site_adp_type
_atom_site_occupancy
_atom_site_symmetry_multiplicity
_atom_site_calc_flag
_atom_site_refinement_flags
C1 C 0.8086(7) 0.3096(6) 1.0105(5) 0.0488(13) Uani 1 1 d .
C2 C 0.6855(9) 0.3290(8) 0.9133(5) 0.0648(17) Uani 1 1 d .
H2 H 0.7167 0.3979 0.8251 0.078 Uiso 1 1 calc R
C3 C 0.5174(9) 0.2489(9) 0.9436(6) 0.0739(19) Uani 1 1 d .
H3 H 0.4347 0.2659 0.8771 0.089 Uiso 1 1 calc R
C4 C 0.4722(9) 0.1457(8) 1.0698(8) 0.0703(18) Uani 1 1 d .
H4 H 0.3590 0.0903 1.0901 0.084 Uiso 1 1 calc R
C5 C 0.5928(9) 0.1222(8) 1.1684(6) 0.0674(17) Uani 1 1 d .
H5 H 0.5618 0.0502 1.2552 0.081 Uiso 1 1 calc R
C6 C 0.7602(8) 0.2054(7) 1.1389(6) 0.0609(16) Uani 1 1 d .
H6 H 0.8407 0.1906 1.2067 0.073 Uiso 1 1 calc R
C7 C 0.9911(8) 0.4023(7) 0.9788(6) 0.0639(17) Uani 1 1 d .
H7A H 1.0477 0.3885 1.0643 0.077 Uiso 1 1 calc R
H7B H 1.0727 0.3545 0.9155 0.077 Uiso 1 1 calc R
C8 C 0.8243(9) 0.6642(9) 0.9851(6) 0.0717(18) Uani 1 1 d .
H8A H 0.8276 0.6294 1.0850 0.086 Uiso 1 1 calc R
H8B H 0.7060 0.6298 0.9651 0.086 Uiso 1 1 calc R
C9 C 0.8392(10) 0.8475(9) 0.9406(6) 0.0723(18) Uani 1 1 d .
H9A H 0.9404 0.8859 0.9805 0.087 Uiso 1 1 calc R
H9B H 0.7263 0.8964 0.9729 0.087 Uiso 1 1 calc R
C10 C 0.8726(7) 0.8995(7) 0.7835(6) 0.0565(14) Uani 1 1 d .
H10A H 0.8695 1.0196 0.7527 0.068 Uiso 1 1 calc R
H10B H 0.7754 0.8542 0.7442 0.068 Uiso 1 1 calc R
C11 C 1.0603(6) 0.8377(6) 0.7314(5) 0.0439(12) Uani 1 1 d .
C12 C 1.0901(6) 0.6582(6) 0.8062(5) 0.0408(12) Uani 1 1 d .
C13 C 1.2179(8) 0.9448(8) 0.7566(6) 0.0670(17) Uani 1 1 d .
H13A H 1.2054 0.9467 0.8542 0.080 Uiso 1 1 calc R
H13B H 1.3351 0.8944 0.7360 0.080 Uiso 1 1 calc R
C14 C 1.2183(10) 1.1215(9) 0.6680(7) 0.083(2) Uani 1 1 d .
H14A H 1.1070 1.1763 0.6955 0.099 Uiso 1 1 calc R
H14B H 1.3232 1.1818 0.6839 0.099 Uiso 1 1 calc R
C15 C 1.2282(9) 1.1258(7) 0.5148(7) 0.0723(19) Uani 1 1 d .
H15A H 1.3461 1.0832 0.4846 0.087 Uiso 1 1 calc R
H15B H 1.2194 1.2396 0.4616 0.087 Uiso 1 1 calc R
C16 C 1.0735(8) 1.0227(6) 0.4867(6) 0.0544(14) Uani 1 1 d .
H16A H 1.0864 1.0232 0.3887 0.065 Uiso 1 1 calc R
H16B H 0.9558 1.0717 0.5085 0.065 Uiso 1 1 calc R
C17 C 1.0764(6) 0.8437(6) 0.5741(5) 0.0386(11) Uani 1 1 d .
H17 H 1.1990 0.8014 0.5509 0.046 Uiso 1 1 calc R
C18 C 0.9345(6) 0.7217(6) 0.5433(4) 0.0344(11) Uani 1 1 d .
H18 H 0.8833 0.6541 0.6345 0.041 Uiso 1 1 calc R
C19 C 0.7738(7) 0.8005(6) 0.4752(5) 0.0482(13) Uani 1 1 d .
H19 H 0.8024 0.8785 0.3911 0.058 Uiso 1 1 calc R
C20 C 1.0306(6) 0.5988(6) 0.4657(5) 0.0388(11) Uani 1 1 d .
H20 H 1.1128 0.5302 0.5270 0.047 Uiso 1 1 calc R
C21 C 1.1436(8) 0.6751(8) 0.3285(6) 0.0552(15) Uani 1 1 d .
C22 C 1.3886(13) 0.6186(12) 0.1707(9) 0.128(4) Uani 1 1 d .
H22A H 1.3131 0.6442 0.0956 0.191 Uiso 1 1 calc R
H22B H 1.4695 0.5294 0.1599 0.191 Uiso 1 1 calc R
H22C H 1.4605 0.7147 0.1696 0.191 Uiso 1 1 calc R
C23 C 0.8894(8) 0.4857(7) 0.4361(6) 0.0564(15) Uani 1 1 d .
C24 C 0.6503(10) 0.2984(10) 0.5328(8) 0.094(2) Uani 1 1 d .
H24A H 0.5529 0.3770 0.5144 0.140 Uiso 1 1 calc R
H24B H 0.6132 0.2147 0.6164 0.140 Uiso 1 1 calc R
H24C H 0.6757 0.2475 0.4562 0.140 Uiso 1 1 calc R
N1 N 0.9717(6) 0.5797(6) 0.9164(4) 0.0507(11) Uani 1 1 d .
N2 N 0.6023(6) 0.7763(6) 0.5157(5) 0.0580(12) Uani 1 1 d .
O1 O 0.5729(5) 0.6593(5) 0.6437(4) 0.0678(12) Uani 1 1 d .
H1 H 0.6630 0.5994 0.6544 0.102 Uiso 1 1 calc R
O2 O 1.2229(4) 0.5802(5) 0.7635(4) 0.0552(10) Uani 1 1 d .
O3 O 1.1217(6) 0.8078(6) 0.2546(4) 0.0753(13) Uani 1 1 d .
O4 O 1.2729(7) 0.5698(6) 0.3011(5) 0.0887(16) Uani 1 1 d .
O5 O 0.8475(9) 0.4874(7) 0.3257(5) 0.118(2) Uani 1 1 d .
O6 O 0.8147(5) 0.3830(5) 0.5502(4) 0.0632(11) Uani 1 1 d .

loop_
_atom_site_aniso_label
_atom_site_aniso_U_11
_atom_site_aniso_U_22
_atom_site_aniso_U_33
_atom_site_aniso_U_23
_atom_site_aniso_U_13
_atom_site_aniso_U_12
C1 0.055(3) 0.048(3) 0.039(3) -0.004(2) -0.001(3) 0.004(3)
C2 0.075(4) 0.078(5) 0.032(3) 0.003(3) -0.004(3) -0.004(3)
C3 0.065(4) 0.096(5) 0.058(4) -0.010(4) -0.016(3) -0.011(4)
C4 0.056(4) 0.065(4) 0.090(5) -0.026(4) 0.008(4) -0.007(3)
C5 0.078(5) 0.060(4) 0.055(4) 0.000(3) 0.001(3) -0.002(4)
C6 0.063(4) 0.068(4) 0.048(3) -0.002(3) -0.015(3) 0.002(3)
C7 0.059(4) 0.066(4) 0.054(3) 0.006(3) 0.002(3) 0.004(3)
C8 0.076(4) 0.087(5) 0.045(3) -0.014(3) 0.017(3) 0.009(4)
C9 0.082(4) 0.082(5) 0.058(4) -0.036(3) 0.009(3) 0.003(4)
C10 0.053(3) 0.053(3) 0.064(4) -0.023(3) 0.010(3) -0.002(3)
C11 0.040(3) 0.048(3) 0.047(3) -0.020(3) 0.004(2) -0.004(2)
C12 0.024(2) 0.054(3) 0.047(3) -0.017(3) -0.004(2) -0.004(2)
C13 0.063(4) 0.082(5) 0.063(4) -0.035(4) 0.004(3) -0.028(3)
C14 0.090(5) 0.081(5) 0.085(5) -0.041(4) 0.012(4) -0.040(4)
C15 0.081(5) 0.041(4) 0.092(5) -0.020(3) 0.012(4) -0.017(3)
C16 0.060(3) 0.044(3) 0.053(3) -0.006(3) 0.004(3) 0.002(3)
C17 0.033(2) 0.038(3) 0.042(3) -0.009(2) 0.003(2) -0.001(2)
C18 0.034(2) 0.038(3) 0.029(2) -0.004(2) -0.0008(19) 0.000(2)
C19 0.042(3) 0.049(3) 0.046(3) 0.004(2) -0.008(2) 0.002(3)
C20 0.038(3) 0.038(3) 0.041(3) -0.011(2) 0.001(2) -0.009(2)
C21 0.062(4) 0.049(4) 0.054(3) -0.015(3) 0.006(3) -0.007(3)
C22 0.117(7) 0.122(7) 0.117(7) -0.023(6) 0.081(6) -0.005(6)
C23 0.061(4) 0.064(4) 0.044(3) -0.016(3) 0.005(3) -0.005(3)
C24 0.061(4) 0.104(6) 0.114(6) -0.033(5) 0.018(4) -0.037(4)
N1 0.046(2) 0.060(3) 0.041(2) -0.009(2) 0.009(2) -0.002(2)
N2 0.045(3) 0.062(3) 0.063(3) -0.005(3) -0.009(2) 0.008(2)
O1 0.0359(19) 0.083(3) 0.069(3) 0.008(2) 0.0002(18) 0.009(2)
O2 0.0315(18) 0.064(3) 0.061(2) -0.0023(19) 0.0049(17) 0.0092(18)
O3 0.093(3) 0.065(3) 0.055(2) -0.002(2) 0.019(2) -0.004(2)
O4 0.084(3) 0.074(3) 0.092(3) -0.018(3) 0.048(3) 0.009(3)
O5 0.158(5) 0.141(5) 0.057(3) -0.019(3) -0.024(3) -0.084(4)
O6 0.054(2) 0.066(3) 0.071(3) -0.025(2) 0.005(2) -0.024(2)

loop_
_atom_type_symbol
_atom_type_description
_atom_type_scat_dispersion_real
_atom_type_scat_dispersion_imag
_atom_type_scat_source
C C 0.0033 0.0016 'International Tables Vol C Tables 4.2.6.8 and 6.1.1.4'
H H 0.0000 0.0000 'International Tables Vol C Tables 4.2.6.8 and 6.1.1.4'
N N 0.0061 0.0033 'International Tables Vol C Tables 4.2.6.8 and 6.1.1.4'
O O 0.0106 0.0060 'International Tables Vol C Tables 4.2.6.8 and 6.1.1.4'

loop_
_geom_angle_atom_site_label_1
_geom_angle_atom_site_label_2
_geom_angle_atom_site_label_3
_geom_angle
C6 C1 C2 118.0(6)
C6 C1 C7 120.5(5)
C2 C1 C7 121.5(5)
C3 C2 C1 121.4(5)
C3 C2 H2 119.3
C1 C2 H2 119.3
C4 C3 C2 119.9(6)
C4 C3 H3 120.1
C2 C3 H3 120.1
C3 C4 C5 120.1(6)
C3 C4 H4 119.9
C5 C4 H4 119.9
C4 C5 C6 120.0(6)
C4 C5 H5 120.0
C6 C5 H5 120.0
C1 C6 C5 120.5(5)
C1 C6 H6 119.7
C5 C6 H6 119.7
N1 C7 C1 112.6(5)
N1 C7 H7A 109.1
C1 C7 H7A 109.1
N1 C7 H7B 109.1
C1 C7 H7B 109.1
H7A C7 H7B 107.8
N1 C8 C9 113.5(5)
N1 C8 H8A 108.9
C9 C8 H8A 108.9
N1 C8 H8B 108.9
C9 C8 H8B 108.9
H8A C8 H8B 107.7
C8 C9 C10 108.8(5)
C8 C9 H9A 109.9
C10 C9 H9A 109.9
C8 C9 H9B 109.9
C10 C9 H9B 109.9
H9A C9 H9B 108.3
C9 C10 C11 110.6(5)
C9 C10 H10A 109.5
C11 C10 H10A 109.5
C9 C10 H10B 109.5
C11 C10 H10B 109.5
H10A C10 H10B 108.1
C12 C11 C10 111.2(4)
C12 C11 C13 108.4(4)
C10 C11 C13 110.3(5)
C12 C11 C17 106.4(4)
C10 C11 C17 112.0(4)
C13 C11 C17 108.4(4)
O2 C12 N1 119.3(5)
O2 C12 C11 119.8(4)
N1 C12 C11 120.8(4)
C14 C13 C11 112.5(5)
C14 C13 H13A 109.1
C11 C13 H13A 109.1
C14 C13 H13B 109.1
C11 C13 H13B 109.1
H13A C13 H13B 107.8
C15 C14 C13 111.4(5)
C15 C14 H14A 109.3
C13 C14 H14A 109.3
C15 C14 H14B 109.3
C13 C14 H14B 109.3
H14A C14 H14B 108.0
C14 C15 C16 111.1(5)
C14 C15 H15A 109.4
C16 C15 H15A 109.4
C14 C15 H15B 109.4
C16 C15 H15B 109.4
H15A C15 H15B 108.0
C15 C16 C17 111.2(5)
C15 C16 H16A 109.4
C17 C16 H16A 109.4
C15 C16 H16B 109.4
C17 C16 H16B 109.4
H16A C16 H16B 108.0
C16 C17 C11 111.0(4)
C16 C17 C18 115.6(4)
C11 C17 C18 111.1(4)
C16 C17 H17 106.1
C11 C17 H17 106.1
C18 C17 H17 106.1
C19 C18 C20 111.7(4)
C19 C18 C17 115.6(4)
C20 C18 C17 111.6(3)
C19 C18 H18 105.7
C20 C18 H18 105.7
C17 C18 H18 105.7
N2 C19 C18 129.2(5)
N2 C19 H19 115.4
C18 C19 H19 115.4
C23 C20 C21 107.0(4)
C23 C20 C18 109.9(4)
C21 C20 C18 116.0(4)
C23 C20 H20 107.9
C21 C20 H20 107.9
C18 C20 H20 107.9
O3 C21 O4 124.2(6)
O3 C21 C20 126.2(6)
O4 C21 C20 109.6(5)
O4 C22 H22A 109.5
O4 C22 H22B 109.5
H22A C22 H22B 109.5
O4 C22 H22C 109.5
H22A C22 H22C 109.5
H22B C22 H22C 109.5
O5 C23 O6 122.7(6)
O5 C23 C20 125.4(6)
O6 C23 C20 111.9(5)
O6 C24 H24A 109.5
O6 C24 H24B 109.5
H24A C24 H24B 109.5
O6 C24 H24C 109.5
H24A C24 H24C 109.5
H24B C24 H24C 109.5
C12 N1 C7 120.3(5)
C12 N1 C8 123.7(5)
C7 N1 C8 116.0(4)
C19 N2 O1 111.3(4)
N2 O1 H1 109.5
C21 O4 C22 117.4(5)
C23 O6 C24 114.1(5)

loop_
_geom_bond_atom_site_label_1
_geom_bond_atom_site_label_2
_geom_bond_distance
C1 C6 1.370(7)
C1 C2 1.374(8)
C1 C7 1.511(8)
C2 C3 1.372(8)
C2 H2 0.9300
C3 C4 1.346(8)
C3 H3 0.9300
C4 C5 1.369(9)
C4 H4 0.9300
C5 C6 1.379(8)
C5 H5 0.9300
C6 H6 0.9300
C7 N1 1.465(7)
C7 H7A 0.9700
C7 H7B 0.9700
C8 N1 1.471(7)
C8 C9 1.481(9)
C8 H8A 0.9700
C8 H8B 0.9700
C9 C10 1.512(7)
C9 H9A 0.9700
C9 H9B 0.9700
C10 C11 1.535(7)
C10 H10A 0.9700
C10 H10B 0.9700
C11 C12 1.521(7)
C11 C13 1.545(7)
C11 C17 1.547(6)
C12 O2 1.250(5)
C12 N1 1.353(6)
C13 C14 1.517(9)
C13 H13A 0.9700
C13 H13B 0.9700
C14 C15 1.512(9)
C14 H14A 0.9700
C14 H14B 0.9700
C15 C16 1.519(8)
C15 H15A 0.9700
C15 H15B 0.9700
C16 C17 1.530(6)
C16 H16A 0.9700
C16 H16B 0.9700
C17 C18 1.566(6)
C17 H17 0.9800
C18 C19 1.484(6)
C18 C20 1.543(6)
C18 H18 0.9800
C19 N2 1.274(6)
C19 H19 0.9300
C20 C23 1.505(7)
C20 C21 1.512(7)
C20 H20 0.9800
C21 O3 1.186(6)
C21 O4 1.329(7)
C22 O4 1.439(7)
C22 H22A 0.9600
C22 H22B 0.9600
C22 H22C 0.9600
C23 O5 1.173(7)
C23 O6 1.310(6)
C24 O6 1.449(7)
C24 H24A 0.9600
C24 H24B 0.9600
C24 H24C 0.9600
N2 O1 1.398(5)
O1 H1 0.8200

loop_
_geom_torsion_atom_site_label_1
_geom_torsion_atom_site_label_2
_geom_torsion_atom_site_label_3
_geom_torsion_atom_site_label_4
_geom_torsion
C6 C1 C2 C3 1.0(9)
C7 C1 C2 C3 -177.9(6)
C1 C2 C3 C4 -1.6(10)
C2 C3 C4 C5 0.8(10)
C3 C4 C5 C6 0.5(10)
C2 C1 C6 C5 0.4(9)
C7 C1 C6 C5 179.3(6)
C4 C5 C6 C1 -1.1(9)
C6 C1 C7 N1 -130.6(5)
C2 C1 C7 N1 48.3(8)
N1 C8 C9 C10 47.4(8)
C8 C9 C10 C11 -65.2(7)
C9 C10 C11 C12 44.8(6)
C9 C10 C11 C13 -75.4(6)
C9 C10 C11 C17 163.8(4)
C10 C11 C12 O2 169.7(4)
C13 C11 C12 O2 -68.9(6)
C17 C11 C12 O2 47.5(5)
C10 C11 C12 N1 -8.3(6)
C13 C11 C12 N1 113.0(5)
C17 C11 C12 N1 -130.6(4)
C12 C11 C13 C14 170.9(5)
C10 C11 C13 C14 -67.1(6)
C17 C11 C13 C14 55.8(6)
C11 C13 C14 C15 -56.0(7)
C13 C14 C15 C16 55.1(7)
C14 C15 C16 C17 -56.3(7)
C15 C16 C17 C11 57.8(6)
C15 C16 C17 C18 -174.4(4)
C12 C11 C17 C16 -172.7(4)
C10 C11 C17 C16 65.6(6)
C13 C11 C17 C16 -56.3(5)
C12 C11 C17 C18 57.2(5)
C10 C11 C17 C18 -64.5(5)
C13 C11 C17 C18 173.5(4)
C16 C17 C18 C19 -21.4(6)
C11 C17 C18 C19 106.2(4)
C16 C17 C18 C20 107.7(5)
C11 C17 C18 C20 -124.7(4)
C20 C18 C19 N2 107.7(6)
C17 C18 C19 N2 -123.2(6)
C19 C18 C20 C23 -47.9(5)
C17 C18 C20 C23 -179.1(4)
C19 C18 C20 C21 73.5(5)
C17 C18 C20 C21 -57.6(5)
C23 C20 C21 O3 97.6(7)
C18 C20 C21 O3 -25.5(8)
C23 C20 C21 O4 -81.9(6)
C18 C20 C21 O4 155.0(4)
C21 C20 C23 O5 -16.3(8)
C18 C20 C23 O5 110.5(7)
C21 C20 C23 O6 164.3(5)
C18 C20 C23 O6 -69.0(5)
O2 C12 N1 C7 -4.3(7)
C11 C12 N1 C7 173.8(5)
O2 C12 N1 C8 172.6(5)
C11 C12 N1 C8 -9.3(7)
C1 C7 N1 C12 -136.0(5)
C1 C7 N1 C8 46.8(7)
C9 C8 N1 C12 -11.1(9)
C9 C8 N1 C7 165.9(5)
C18 C19 N2 O1 0.9(8)
O3 C21 O4 C22 -2.4(10)
C20 C21 O4 C22 177.1(7)
O5 C23 O6 C24 -12.9(9)
C20 C23 O6 C24 166.6(5)
